data_7055605
loop_
_publ_author_name
'Wang, Shuo'
'Yu, Kai'
'Wang, Bo'
'Wang, Lu'
'Wang, Chun-Xiao'
'Zhang, He'
'Wang, Chun-Mei'
'Zhou, Baibin'

_publ_section_title
;
 Construction of two novel borotungstates modified by different ligands
 connected with single/double bridges
;
_journal_issue 8
_journal_name_full 'New J. Chem.'
_journal_page_first 7011
_journal_paper_doi 10.1039/C6NJ00155F
_journal_volume 40
_journal_year 2016
_chemical_formula_moiety 'C38 H36 B Cu2 N12 O40 W12'
_chemical_formula_sum 'C38 H36 B Cu2 N12 O40 W12'
_chemical_formula_weight 3645.79
_chemical_name_systematic
; 
 ? 
;
_space_group_IT_number 29
_symmetry_cell_setting orthorhombic
_symmetry_space_group_name_Hall 'P 2c -2ac'
_symmetry_space_group_name_H-M 'P c a 21'
_atom_sites_solution_hydrogens geom
_atom_sites_solution_primary direct
_atom_sites_solution_secondary difmap
_audit_creation_method SHELXL-97
_audit_update_record
;
2016-05-29 deposited with the CCDC.
2016-06-07 downloaded from the CCDC.
;
_cell_angle_alpha 90.00
_cell_angle_beta 90.00
_cell_angle_gamma 90.00
_cell_formula_units_Z 4
_cell_length_a 18.1729(6)
_cell_length_b 21.8162(7)
_cell_length_c 16.4158(5)
_cell_measurement_reflns_used 41195
_cell_measurement_temperature 296(2)
_cell_measurement_theta_max 25.18
_cell_measurement_theta_min 0.93
_cell_volume 6508.3(4)
_computing_cell_refinement 'Bruker SMART'
_computing_data_collection 'Bruker SMART'
_computing_data_reduction 'Bruker SAINT'
_computing_molecular_graphics SHELXP-97
_computing_publication_material SHELXTL
_computing_structure_refinement 'SHELXL-97 (Sheldrick, 1997)'
_computing_structure_solution 'SHELXS-97 (Sheldrick, 1990)'
_diffrn_ambient_temperature 296(2)
_diffrn_measured_fraction_theta_full 0.993
_diffrn_measured_fraction_theta_max 0.993
_diffrn_measurement_device_type 'CCD area detector'
_diffrn_measurement_method 'phi and omega scans'
_diffrn_radiation_monochromator graphite
_diffrn_radiation_source 'fine-focus sealed tube'
_diffrn_radiation_type MoK\a
_diffrn_radiation_wavelength 0.71073
_diffrn_reflns_av_R_equivalents 0.0555
_diffrn_reflns_av_unetI/netI 0.0519
_diffrn_reflns_limit_h_max 21
_diffrn_reflns_limit_h_min -19
_diffrn_reflns_limit_k_max 25
_diffrn_reflns_limit_k_min -26
_diffrn_reflns_limit_l_max 19
_diffrn_reflns_limit_l_min -17
_diffrn_reflns_number 41195
_diffrn_reflns_theta_full 25.18
_diffrn_reflns_theta_max 25.18
_diffrn_reflns_theta_min 0.93
_exptl_absorpt_coefficient_mu 21.853
_exptl_absorpt_correction_T_max 0.035
_exptl_absorpt_correction_T_min 0.010
_exptl_absorpt_correction_type multi-scan
_exptl_absorpt_process_details SADABS
_exptl_crystal_colour blue
_exptl_crystal_density_diffrn 3.720
_exptl_crystal_density_method 'not measured'
_exptl_crystal_description block
_exptl_crystal_F_000 6476
_exptl_crystal_size_max 0.28
_exptl_crystal_size_mid 0.22
_exptl_crystal_size_min 0.18
_refine_diff_density_max 2.572
_refine_diff_density_min -1.836
_refine_diff_density_rms 0.256
_refine_ls_abs_structure_details 'Flack H D (1983), Acta Cryst. A39, 876-881'
_refine_ls_abs_structure_Flack 0.018(13)
_refine_ls_extinction_method none
_refine_ls_goodness_of_fit_ref 1.011
_refine_ls_hydrogen_treatment constr
_refine_ls_matrix_type full
_refine_ls_number_parameters 946
_refine_ls_number_reflns 11287
_refine_ls_number_restraints 14
_refine_ls_restrained_S_all 1.014
_refine_ls_R_factor_all 0.0382
_refine_ls_R_factor_gt 0.0337
_refine_ls_shift/su_max 0.000
_refine_ls_shift/su_mean 0.000
_refine_ls_structure_factor_coef Fsqd
_refine_ls_weighting_details 'calc w=1/[\s^2^(Fo^2^)+(0.0430P)^2^+49.0793P] where P=(Fo^2^+2Fc^2^)/3'
_refine_ls_weighting_scheme calc
_refine_ls_wR_factor_gt 0.0814
_refine_ls_wR_factor_ref 0.0838
_reflns_number_gt 9551
_reflns_number_total 10287
_reflns_threshold_expression >2sigma(I)
_cod_data_source_file c6nj00155f2.cif
_cod_data_source_block 8
_cod_depositor_comments
;
The following automatic conversions were performed:

'_symmetry_cell_setting' value 'Orthorhombic' changed to
'orthorhombic' according to
/usr/data/users/saulius/crontab/automatic-downloads/rss-feeds/RSC/lib/dictionaries/cif_core.dic
dictionary named 'cif_core.dic' version 2.4.2 from 2011-04-26.

'_exptl_absorpt_correction_type' value 'Multi-scan' changed to
'multi-scan' according to
/usr/data/users/saulius/crontab/automatic-downloads/rss-feeds/RSC/lib/dictionaries/cif_core.dic
dictionary named 'cif_core.dic' version 2.4.2 from 2011-04-26.

Automatic conversion script
Id: cif_fix_values 4268 2015-11-12 08:31:59Z antanas 

 Adding full bibliography for 7055604--7055605.cif.
;
_cod_database_code 7055605

loop_
_symmetry_equiv_pos_as_xyz
'x, y, z'
'-x, -y, z+1/2'
'x+1/2, -y, z'
'-x+1/2, y, z+1/2'

loop_
_atom_site_label
_atom_site_type_symbol
_atom_site_fract_x
_atom_site_fract_y
_atom_site_fract_z
_atom_site_U_iso_or_equiv
_atom_site_adp_type
_atom_site_occupancy
_atom_site_symmetry_multiplicity
_atom_site_calc_flag
_atom_site_refinement_flags
W1 W 0.35863(3) 0.15225(3) 0.84306(5) 0.02204(16) Uani 1 1 d .
W2 W 0.32411(3) 0.29801(3) 0.88386(4) 0.01967(14) Uani 1 1 d .
W3 W 0.34774(3) 0.19966(3) 1.03437(4) 0.02273(16) Uani 1 1 d .
W4 W 0.64872(3) 0.28499(3) 0.79403(4) 0.02198(15) Uani 1 1 d .
W5 W 0.52903(4) 0.13500(3) 1.07651(4) 0.02224(15) Uani 1 1 d .
W6 W 0.51662(3) 0.19647(3) 0.71979(4) 0.02161(15) Uani 1 1 d .
W7 W 0.49440(4) 0.29641(3) 1.11900(4) 0.02254(15) Uani 1 1 d .
W8 W 0.48194(3) 0.34287(3) 0.75742(4) 0.02039(15) Uani 1 1 d .
W9 W 0.63734(3) 0.33725(3) 1.00437(4) 0.01970(15) Uani 1 1 d .
W10 W 0.53920(3) 0.08682(3) 0.88569(5) 0.02162(15) Uani 1 1 d .
W11 W 0.47070(3) 0.39389(3) 0.96821(4) 0.01926(14) Uani 1 1 d .
W12 W 0.67107(3) 0.17602(3) 0.96074(4) 0.02073(15) Uani 1 1 d .
Cu1 Cu 0.34521(12) 0.53492(11) 0.99971(13) 0.0285(5) Uani 1 1 d .
O1 O 0.2992(5) 0.2253(5) 0.8296(7) 0.022(3) Uani 1 1 d .
O2 O 0.4782(5) 0.2742(6) 0.6837(7) 0.025(3) Uani 1 1 d .
O3 O 0.5174(5) 0.2965(5) 0.9765(7) 0.020(2) Uani 1 1 d .
Cu2 Cu 0.21015(12) 0.03185(12) 0.84741(15) 0.0358(5) Uani 1 1 d .
O4 O 0.5741(5) 0.4074(5) 0.9881(7) 0.021(3) Uani 1 1 d .
O5 O 0.5264(5) 0.0703(6) 1.0004(7) 0.025(3) Uani 1 1 d .
O6 O 0.4358(5) 0.1014(5) 0.8762(7) 0.023(3) Uani 1 1 d .
O7 O 0.3800(5) 0.3556(5) 0.9450(7) 0.020(2) Uani 1 1 d .
O8 O 0.3165(5) 0.1455(5) 0.9509(7) 0.021(2) Uani 1 1 d .
O9 O 0.4591(6) 0.3757(5) 1.0821(7) 0.023(3) Uani 1 1 d .
O10 O 0.2476(6) 0.3411(6) 0.8610(8) 0.030(3) Uani 1 1 d .
O11 O 0.5476(5) 0.1317(6) 0.7845(7) 0.026(3) Uani 1 1 d .
O12 O 0.5914(5) 0.3284(5) 1.1094(6) 0.021(2) Uani 1 1 d .
O13 O 0.6332(5) 0.1416(5) 1.0599(7) 0.024(3) Uani 1 1 d .
O14 O 0.3864(5) 0.3198(5) 0.7942(7) 0.024(3) Uani 1 1 d .
O15 O 0.4258(6) 0.1465(5) 1.0602(7) 0.024(3) Uani 1 1 d .
O16 O 0.4167(6) 0.1776(5) 0.7569(7) 0.026(3) Uani 1 1 d U
O17 O 0.5146(6) 0.1629(6) 0.6257(8) 0.031(3) Uani 1 1 d .
O18 O 0.5443(6) 0.0139(6) 0.8535(8) 0.029(3) Uani 1 1 d .
O19 O 0.5302(5) 0.2163(5) 1.1209(7) 0.022(2) Uani 1 1 d .
O20 O 0.5241(5) 0.2581(5) 0.8332(6) 0.017(2) Uani 1 1 d .
O21 O 0.6769(5) 0.2173(6) 0.8600(7) 0.025(3) Uani 1 1 d .
O22 O 0.5422(5) 0.1864(5) 0.9497(6) 0.016(2) Uani 1 1 d .
O23 O 0.6509(5) 0.3340(5) 0.8905(7) 0.020(2) Uani 1 1 d .
O24 O 0.7148(5) 0.3774(5) 1.0322(7) 0.027(3) Uani 1 1 d .
O25 O 0.4419(6) 0.4693(6) 0.9761(7) 0.026(3) Uani 1 1 d .
O26 O 0.2849(6) 0.1805(7) 1.1076(8) 0.039(3) Uani 1 1 d .
O27 O 0.7613(5) 0.1552(6) 0.9758(8) 0.029(3) Uani 1 1 d .
O28 O 0.6682(5) 0.2558(6) 1.0095(6) 0.021(2) Uani 1 1 d .
O29 O 0.4000(5) 0.2625(5) 1.0920(7) 0.024(3) Uani 1 1 d .
O30 O 0.6419(5) 0.1034(6) 0.9069(7) 0.027(3) Uani 1 1 d .
O31 O 0.4917(6) 0.3899(5) 0.8554(7) 0.022(3) Uani 1 1 d .
O32 O 0.4817(7) 0.3097(6) 1.2218(8) 0.034(3) Uani 1 1 d .
O33 O 0.4598(7) 0.4002(6) 0.6901(8) 0.030(3) Uani 1 1 d .
O34 O 0.6134(5) 0.2284(6) 0.7138(7) 0.024(3) Uani 1 1 d .
O35 O 0.3035(6) 0.0989(5) 0.7962(8) 0.028(3) Uani 1 1 d .
O36 O 0.4177(5) 0.2293(5) 0.9209(7) 0.021(2) Uani 1 1 d .
O37 O 0.7305(6) 0.3053(7) 0.7498(8) 0.039(3) Uani 1 1 d .
O38 O 0.5863(5) 0.3441(5) 0.7439(7) 0.024(3) Uani 1 1 d .
C1 C 0.3665(8) 0.6401(8) 0.9002(11) 0.024(4) Uani 1 1 d .
N1 N 0.3383(7) 0.5355(7) 0.8787(9) 0.026(3) Uani 1 1 d .
C2 C 0.3850(10) 0.6646(10) 1.0380(12) 0.037(5) Uani 1 1 d .
H2 H 0.3910 0.6520 1.0918 0.044 Uiso 1 1 calc R
C3 C 0.1427(10) 0.0843(9) 0.9849(11) 0.032(4) Uani 1 1 d .
C4 C 0.1255(10) 0.1274(9) 0.9166(13) 0.036(5) Uani 1 1 d .
N2 N 0.2875(9) -0.0312(8) 0.8472(12) 0.043(4) Uani 1 1 d .
C5 C 0.2811(11) -0.0730(10) 0.7856(14) 0.044(5) Uani 1 1 d .
C6 C 0.3591(11) 0.5414(11) 0.7139(13) 0.045(5) Uani 1 1 d .
H6 H 0.3662 0.5427 0.6579 0.054 Uiso 1 1 calc R
C7 C 0.3669(10) 0.5921(10) 0.7589(13) 0.039(5) Uani 1 1 d .
H7 H 0.3794 0.6292 0.7345 0.047 Uiso 1 1 calc R
C8 C 0.3689(9) 0.7008(8) 0.8796(13) 0.032(4) Uani 1 1 d .
H8 H 0.3631 0.7122 0.8254 0.039 Uiso 1 1 calc R
C9 C 0.3400(11) 0.4867(11) 0.7522(13) 0.044(5) Uani 1 1 d .
H9 H 0.3347 0.4510 0.7218 0.052 Uiso 1 1 calc R
C10 C 0.3884(11) 0.7255(9) 1.0200(13) 0.041(5) Uani 1 1 d .
H10 H 0.3962 0.7543 1.0609 0.050 Uiso 1 1 calc R
N3 N 0.3651(8) 0.5330(8) 1.1177(9) 0.033(4) Uani 1 1 d .
C11 C 0.3191(8) 0.5538(9) 1.1777(10) 0.025(4) Uani 1 1 d .
H11 H 0.2789 0.5790 1.1673 0.030 Uiso 1 1 calc R
C12 C 0.4159(9) 0.5032(7) 1.1586(11) 0.026(4) Uani 1 1 d .
H12 H 0.4568 0.4846 1.1352 0.032 Uiso 1 1 calc R
N4 N 0.3363(7) 0.5351(8) 1.2502(10) 0.034(4) Uani 1 1 d .
C13 C 0.4385(9) 0.4748(10) 1.3051(12) 0.038(5) Uani 1 1 d .
H13A H 0.4423 0.5040 1.3495 0.046 Uiso 1 1 calc R
H13B H 0.4880 0.4639 1.2885 0.046 Uiso 1 1 calc R
C14 C 0.3559(9) 0.5886(9) 0.8442(13) 0.030(4) Uani 1 1 d .
C15 C 0.3292(10) 0.4856(9) 0.8346(11) 0.034(5) Uani 1 1 d .
H15 H 0.3153 0.4493 0.8598 0.041 Uiso 1 1 calc R
C16 C 0.1988(10) -0.0056(9) 1.0233(12) 0.034(5) Uani 1 1 d .
H16 H 0.2288 -0.0391 1.0119 0.041 Uiso 1 1 calc R
C17 C 0.2183(11) -0.0637(9) 0.7309(13) 0.040(5) Uani 1 1 d .
C18 C 0.1463(9) 0.1433(11) 0.7750(13) 0.045(6) Uani 1 1 d .
H18 H 0.1662 0.1307 0.7256 0.054 Uiso 1 1 calc R
C19 C 0.0864(12) 0.1811(10) 0.9239(15) 0.051(6) Uani 1 1 d .
H19 H 0.0671 0.1935 0.9737 0.061 Uiso 1 1 calc R
C20 C 0.1664(11) -0.0007(10) 1.1010(12) 0.041(5) Uani 1 1 d .
H20 H 0.1735 -0.0314 1.1395 0.049 Uiso 1 1 calc R
N5 N 0.2628(7) 0.4749(6) 1.0121(9) 0.023(3) Uani 1 1 d .
N6 N 0.1533(7) 0.4378(7) 1.0104(9) 0.028(3) Uani 1 1 d .
C21 C 0.1945(9) 0.4839(8) 0.9862(10) 0.024(4) Uani 1 1 d .
H21 H 0.1784 0.5174 0.9559 0.028 Uiso 1 1 calc R
C22 C 0.2579(10) 0.4186(8) 1.0526(12) 0.034(5) Uani 1 1 d .
H22 H 0.2976 0.4001 1.0785 0.041 Uiso 1 1 calc R
C23 C 0.0771(13) 0.2153(10) 0.8554(18) 0.065(8) Uani 1 1 d .
H23 H 0.0484 0.2506 0.8578 0.077 Uiso 1 1 calc R
C24 C 0.0745(8) 0.4257(9) 0.9891(11) 0.032(4) Uani 1 1 d .
H24A H 0.0487 0.4643 0.9820 0.038 Uiso 1 1 calc R
H24B H 0.0510 0.4034 1.0332 0.038 Uiso 1 1 calc R
C25 C 0.0697(10) 0.3884(9) 0.9111(10) 0.033(4) Uani 1 1 d .
H25A H 0.0185 0.3781 0.9016 0.039 Uiso 1 1 calc R
H25B H 0.0962 0.3503 0.9193 0.039 Uiso 1 1 calc R
C26 C 0.4001(10) 0.4194(10) 1.3341(11) 0.034(4) Uani 1 1 d .
H26A H 0.4005 0.3895 1.2904 0.041 Uiso 1 1 calc R
H26B H 0.3491 0.4302 1.3442 0.041 Uiso 1 1 calc R
C27 C 0.1247(14) 0.0491(11) 1.1194(13) 0.056(6) Uani 1 1 d .
H27 H 0.1045 0.0534 1.1711 0.067 Uiso 1 1 calc R
C28 C 0.1254(9) 0.0040(11) 0.6927(12) 0.042(5) Uani 1 1 d .
H28 H 0.0990 0.0399 0.7019 0.050 Uiso 1 1 calc R
C29 C 0.3357(15) -0.1173(13) 0.7778(17) 0.071(9) Uani 1 1 d .
H29 H 0.3303 -0.1488 0.7401 0.085 Uiso 1 1 calc R
C30 C 0.4035(12) -0.0693(16) 0.885(2) 0.079(11) Uani 1 1 d .
H30 H 0.4455 -0.0664 0.9176 0.095 Uiso 1 1 calc R
C31 C 0.2020(12) -0.1072(14) 0.6662(17) 0.067(8) Uani 1 1 d U
H31 H 0.2267 -0.1442 0.6596 0.081 Uiso 1 1 calc R
C32 C 0.3457(11) -0.0301(11) 0.8945(17) 0.054(7) Uani 1 1 d .
H32 H 0.3476 -0.0012 0.9362 0.065 Uiso 1 1 calc R
C33 C 0.1095(13) 0.1988(11) 0.7818(16) 0.056(6) Uani 1 1 d .
H33 H 0.1064 0.2249 0.7372 0.067 Uiso 1 1 calc R
C34 C 0.3960(14) -0.1147(15) 0.824(2) 0.080(11) Uani 1 1 d .
H34 H 0.4336 -0.1431 0.8164 0.096 Uiso 1 1 calc R
N7 N 0.3734(7) 0.6221(7) 0.9800(9) 0.023(3) Uani 1 1 d .
N12 N 0.1942(7) 0.3954(8) 1.0505(9) 0.030(4) Uani 1 1 d .
N8 N 0.4011(7) 0.5033(6) 1.2376(8) 0.023(3) Uani 1 1 d .
C35 C 0.3797(10) 0.7443(9) 0.9366(13) 0.043(5) Uani 1 1 d .
H35 H 0.3814 0.7856 0.9223 0.052 Uiso 1 1 calc R
N9 N 0.1805(8) -0.0126(8) 0.7460(10) 0.039(4) Uani 1 1 d .
O39 O 0.2889(5) 0.2640(6) 0.9838(8) 0.031(3) Uani 1 1 d .
N10 N 0.1873(7) 0.0376(6) 0.9638(9) 0.025(3) Uani 1 1 d .
N11 N 0.1523(8) 0.1081(7) 0.8429(10) 0.031(4) Uani 1 1 d .
C36 C 0.1126(18) 0.0930(14) 1.0609(15) 0.089(12) Uani 1 1 d .
H36 H 0.0848 0.1277 1.0724 0.107 Uiso 1 1 calc R
C37 C 0.1491(14) -0.0886(12) 0.6184(18) 0.076(8) Uani 1 1 d U
H37 H 0.1358 -0.1141 0.5754 0.091 Uiso 1 1 calc R
C38 C 0.1093(13) -0.0312(13) 0.6272(17) 0.069(8) Uani 1 1 d .
H38 H 0.0741 -0.0191 0.5893 0.082 Uiso 1 1 calc R
O40 O 0.5270(8) 0.0912(7) 1.1602(10) 0.050(4) Uani 1 1 d .
B1 B 0.5017(14) 0.2414(14) 0.919(2) 0.050(6) Uani 1 1 d U

loop_
_atom_site_aniso_label
_atom_site_aniso_U_11
_atom_site_aniso_U_22
_atom_site_aniso_U_33
_atom_site_aniso_U_23
_atom_site_aniso_U_13
_atom_site_aniso_U_12
W1 0.0167(3) 0.0166(4) 0.0328(4) -0.0060(3) 0.0008(3) -0.0035(2)
W2 0.0150(3) 0.0166(4) 0.0274(4) -0.0021(3) -0.0013(3) 0.0006(2)
W3 0.0183(3) 0.0230(4) 0.0270(4) 0.0003(3) 0.0056(3) -0.0016(3)
W4 0.0170(3) 0.0280(4) 0.0210(3) 0.0017(3) 0.0012(3) -0.0043(3)
W5 0.0228(3) 0.0197(4) 0.0242(4) 0.0034(3) 0.0021(3) 0.0010(3)
W6 0.0219(3) 0.0222(4) 0.0208(4) -0.0052(3) 0.0007(3) -0.0015(3)
W7 0.0285(3) 0.0201(4) 0.0190(3) -0.0026(3) 0.0034(3) -0.0033(3)
W8 0.0214(3) 0.0195(4) 0.0204(3) 0.0010(3) -0.0009(3) -0.0008(3)
W9 0.0176(3) 0.0171(4) 0.0245(4) -0.0030(3) -0.0025(3) -0.0028(2)
W10 0.0206(3) 0.0152(4) 0.0290(4) -0.0040(3) 0.0011(3) 0.0010(2)
W11 0.0197(3) 0.0129(3) 0.0252(4) -0.0033(3) -0.0003(3) -0.0001(2)
W12 0.0164(3) 0.0178(4) 0.0279(4) 0.0006(3) 0.0002(3) 0.0016(2)
Cu1 0.0407(12) 0.0257(13) 0.0192(11) 0.0039(10) -0.0046(9) -0.0097(9)
O1 0.012(5) 0.029(7) 0.025(6) 0.000(5) 0.001(4) 0.003(4)
O2 0.020(5) 0.029(7) 0.025(6) 0.002(5) 0.000(5) -0.004(5)
O3 0.018(5) 0.020(6) 0.022(6) -0.001(5) 0.001(4) -0.007(4)
Cu2 0.0398(12) 0.0312(14) 0.0366(13) 0.0028(11) 0.0033(10) 0.0125(10)
O4 0.024(5) 0.011(6) 0.030(7) -0.004(5) -0.002(5) -0.004(4)
O5 0.015(5) 0.025(7) 0.035(7) -0.003(6) 0.002(5) -0.010(4)
O6 0.012(5) 0.027(7) 0.032(7) -0.008(6) -0.001(5) -0.002(4)
O7 0.019(5) 0.013(6) 0.028(6) -0.008(5) 0.012(5) -0.001(4)
O8 0.021(5) 0.008(6) 0.033(7) 0.000(5) 0.004(5) 0.000(4)
O9 0.034(6) 0.013(6) 0.022(6) -0.011(5) 0.011(5) -0.001(5)
O10 0.021(5) 0.028(7) 0.041(8) 0.000(6) -0.001(5) 0.004(5)
O11 0.013(5) 0.033(8) 0.030(7) -0.009(6) -0.005(5) -0.002(5)
O12 0.021(5) 0.026(7) 0.016(6) -0.008(5) 0.005(4) -0.002(4)
O13 0.012(5) 0.026(7) 0.034(7) 0.005(5) -0.005(5) 0.002(4)
O14 0.014(5) 0.025(7) 0.032(7) -0.001(5) 0.004(5) -0.005(4)
O15 0.021(5) 0.022(7) 0.030(7) -0.002(5) -0.004(5) 0.007(5)
O16 0.023(3) 0.024(3) 0.030(3) -0.0037(10) -0.0029(10) 0.0030(10)
O17 0.037(7) 0.033(8) 0.024(7) -0.009(6) 0.005(5) 0.005(5)
O18 0.025(6) 0.025(7) 0.036(7) -0.013(6) 0.001(5) 0.000(5)
O19 0.021(5) 0.026(7) 0.018(6) -0.005(5) 0.001(5) 0.005(4)
O20 0.013(5) 0.018(6) 0.019(6) 0.002(5) 0.004(4) 0.003(4)
O21 0.021(5) 0.039(8) 0.014(6) 0.001(5) 0.002(4) -0.011(5)
O22 0.009(4) 0.022(6) 0.017(6) 0.005(5) -0.001(4) 0.001(4)
O23 0.027(5) 0.010(6) 0.024(6) 0.009(5) 0.001(5) -0.006(4)
O24 0.022(5) 0.023(7) 0.036(7) -0.008(6) -0.003(5) -0.004(5)
O25 0.023(6) 0.028(7) 0.027(6) 0.001(5) -0.002(5) 0.002(5)
O26 0.023(6) 0.055(10) 0.040(8) 0.012(7) 0.005(6) -0.001(6)
O27 0.017(5) 0.036(8) 0.034(7) 0.003(6) -0.007(5) 0.006(5)
O28 0.021(5) 0.035(7) 0.008(5) 0.006(5) -0.001(4) -0.005(5)
O29 0.022(5) 0.018(6) 0.032(7) -0.009(5) 0.005(5) -0.008(4)
O30 0.018(5) 0.030(7) 0.033(7) -0.007(6) 0.003(5) 0.001(5)
O31 0.026(6) 0.007(6) 0.033(7) -0.002(5) 0.001(5) -0.001(4)
O32 0.057(8) 0.023(7) 0.021(7) 0.000(6) 0.007(6) -0.012(6)
O33 0.043(7) 0.022(7) 0.025(7) 0.005(5) -0.001(5) 0.002(5)
O34 0.023(5) 0.030(7) 0.020(6) 0.001(5) 0.004(5) 0.000(5)
O35 0.025(6) 0.020(7) 0.039(7) -0.010(6) 0.011(5) -0.009(5)
O36 0.013(5) 0.024(7) 0.026(6) -0.003(5) 0.002(4) -0.003(4)
O37 0.018(6) 0.071(11) 0.027(7) 0.003(7) 0.003(5) -0.004(6)
O38 0.019(5) 0.032(7) 0.020(6) 0.002(5) -0.002(5) -0.003(5)
C1 0.012(7) 0.023(10) 0.037(11) 0.000(8) 0.008(7) 0.003(6)
N1 0.034(7) 0.017(8) 0.028(8) 0.000(7) -0.001(6) 0.009(6)
C2 0.042(11) 0.045(14) 0.023(10) -0.002(9) 0.008(8) -0.008(9)
C3 0.043(10) 0.026(11) 0.026(10) -0.001(8) 0.001(8) 0.014(8)
C4 0.038(10) 0.024(11) 0.047(12) 0.006(9) -0.002(9) 0.013(8)
N2 0.038(9) 0.027(10) 0.064(12) 0.021(9) 0.019(9) 0.010(7)
C5 0.059(13) 0.026(12) 0.045(12) 0.018(10) 0.034(11) 0.005(9)
C6 0.048(12) 0.055(16) 0.031(12) -0.009(11) -0.011(9) 0.008(10)
C7 0.049(11) 0.035(13) 0.033(11) 0.011(10) -0.001(9) -0.007(9)
C8 0.042(10) 0.020(10) 0.035(11) -0.003(8) -0.003(9) -0.011(8)
C9 0.053(12) 0.041(14) 0.036(12) -0.025(10) -0.011(10) 0.016(10)
C10 0.060(12) 0.023(12) 0.042(12) -0.011(9) -0.008(10) -0.009(9)
N3 0.040(9) 0.038(10) 0.022(8) 0.007(7) -0.004(7) -0.011(7)
C11 0.015(7) 0.036(11) 0.024(9) -0.003(8) 0.007(7) -0.005(7)
C12 0.039(10) 0.009(9) 0.031(10) -0.002(7) 0.004(8) -0.008(7)
N4 0.018(7) 0.049(11) 0.035(9) 0.005(8) 0.010(6) 0.004(6)
C13 0.031(9) 0.052(14) 0.030(11) 0.015(10) -0.006(8) -0.015(9)
C14 0.029(9) 0.022(11) 0.039(11) 0.000(9) -0.006(8) 0.010(7)
C15 0.049(11) 0.021(11) 0.032(11) -0.008(8) -0.024(9) 0.000(8)
C16 0.045(10) 0.027(11) 0.031(10) 0.010(8) -0.024(9) 0.011(8)
C17 0.054(12) 0.022(11) 0.044(12) 0.000(9) 0.033(10) -0.009(9)
C18 0.024(9) 0.076(18) 0.036(12) 0.016(11) 0.003(8) 0.012(9)
C19 0.070(14) 0.032(13) 0.051(14) 0.013(11) 0.003(12) 0.020(11)
C20 0.060(13) 0.030(12) 0.031(12) 0.010(9) -0.012(9) -0.004(9)
N5 0.023(7) 0.020(8) 0.025(7) 0.003(6) -0.010(6) -0.004(5)
N6 0.024(7) 0.038(10) 0.021(7) -0.004(7) 0.005(6) -0.001(6)
C21 0.035(9) 0.011(9) 0.024(9) -0.002(7) -0.014(7) 0.007(7)
C22 0.043(10) 0.015(10) 0.045(12) 0.002(8) 0.020(9) 0.010(8)
C23 0.076(16) 0.019(13) 0.10(2) -0.020(13) -0.020(15) 0.029(11)
C24 0.024(8) 0.032(11) 0.039(11) 0.004(8) 0.000(8) -0.005(7)
C25 0.041(10) 0.039(12) 0.019(9) 0.002(8) -0.004(8) -0.014(8)
C26 0.043(10) 0.043(13) 0.016(9) 0.007(8) -0.001(8) -0.003(9)
C27 0.100(18) 0.044(15) 0.023(11) -0.004(10) 0.021(12) 0.017(13)
C28 0.022(9) 0.075(17) 0.028(11) 0.004(11) 0.003(8) 0.007(9)
C29 0.10(2) 0.055(18) 0.057(17) 0.027(13) 0.045(16) 0.041(15)
C30 0.036(12) 0.10(3) 0.10(2) 0.08(2) 0.034(14) 0.025(14)
C31 0.036(12) 0.09(2) 0.073(19) 0.012(16) 0.017(11) -0.027(13)
C32 0.040(12) 0.046(15) 0.077(17) 0.032(13) 0.007(12) -0.013(10)
C33 0.072(15) 0.037(15) 0.059(16) 0.019(12) -0.012(13) 0.005(11)
C34 0.051(15) 0.08(2) 0.11(3) 0.07(2) 0.029(16) 0.041(15)
N7 0.026(7) 0.016(8) 0.027(8) -0.006(6) 0.009(6) -0.004(5)
N12 0.024(7) 0.046(11) 0.019(8) 0.006(7) -0.006(6) 0.002(7)
N8 0.036(7) 0.015(8) 0.018(7) 0.005(6) 0.001(6) -0.007(6)
C35 0.053(11) 0.018(11) 0.059(14) -0.004(10) 0.008(10) 0.007(9)
N9 0.046(9) 0.036(10) 0.036(9) 0.006(8) 0.023(8) 0.001(7)
O39 0.020(5) 0.030(8) 0.043(8) 0.014(6) 0.010(5) 0.001(5)
N10 0.029(7) 0.010(7) 0.036(8) 0.009(7) -0.017(7) 0.000(5)
N11 0.034(8) 0.023(9) 0.036(9) 0.009(7) 0.002(7) 0.012(6)
C36 0.14(3) 0.09(2) 0.041(15) -0.010(15) 0.007(16) 0.09(2)
C37 0.076(14) 0.060(18) 0.092(19) -0.046(14) 0.074(12) -0.046(12)
C38 0.058(15) 0.08(2) 0.065(18) -0.012(16) 0.018(13) -0.032(14)
O40 0.050(8) 0.050(11) 0.050(10) 0.000(8) 0.000(7) 0.000(7)
B1 0.050(6) 0.050(6) 0.050(6) 0.0000(10) 0.0000(10) 0.0000(10)

loop_
_atom_type_symbol
_atom_type_description
_atom_type_scat_dispersion_real
_atom_type_scat_dispersion_imag
_atom_type_scat_source
C C 0.0033 0.0016 'International Tables Vol C Tables 4.2.6.8 and 6.1.1.4'
H H 0.0000 0.0000 'International Tables Vol C Tables 4.2.6.8 and 6.1.1.4'
B B 0.0013 0.0007 'International Tables Vol C Tables 4.2.6.8 and 6.1.1.4'
N N 0.0061 0.0033 'International Tables Vol C Tables 4.2.6.8 and 6.1.1.4'
O O 0.0106 0.0060 'International Tables Vol C Tables 4.2.6.8 and 6.1.1.4'
Cu Cu 0.3201 1.2651 'International Tables Vol C Tables 4.2.6.8 and 6.1.1.4'
W W -0.8490 6.8722 'International Tables Vol C Tables 4.2.6.8 and 6.1.1.4'

loop_
_geom_angle_atom_site_label_1
_geom_angle_atom_site_label_2
_geom_angle_atom_site_label_3
_geom_angle
_geom_angle_site_symmetry_1
_geom_angle_site_symmetry_3
O35 W1 O16 101.1(5) . .
O35 W1 O6 99.5(5) . .
O16 W1 O6 88.4(5) . .
O35 W1 O8 97.3(5) . .
O16 W1 O8 161.6(5) . .
O6 W1 O8 89.2(5) . .
O35 W1 O1 100.4(5) . .
O16 W1 O1 89.2(5) . .
O6 W1 O1 160.0(5) . .
O8 W1 O1 86.9(4) . .
O35 W1 O36 170.7(4) . .
O16 W1 O36 86.7(4) . .
O6 W1 O36 85.7(4) . .
O8 W1 O36 74.9(4) . .
O1 W1 O36 74.3(4) . .
O10 W2 O1 99.4(5) . .
O10 W2 O7 100.7(5) . .
O1 W2 O7 159.8(4) . .
O10 W2 O39 97.4(5) . .
O1 W2 O39 89.9(5) . .
O7 W2 O39 89.0(5) . .
O10 W2 O14 100.0(5) . .
O1 W2 O14 89.3(5) . .
O7 W2 O14 85.7(5) . .
O39 W2 O14 162.5(5) . .
O10 W2 O36 172.5(5) . .
O1 W2 O36 76.0(4) . .
O7 W2 O36 84.2(4) . .
O39 W2 O36 76.9(4) . .
O14 W2 O36 86.0(4) . .
O26 W3 O15 101.2(6) . .
O26 W3 O8 98.9(6) . .
O15 W3 O8 90.3(5) . .
O26 W3 O29 99.1(6) . .
O15 W3 O29 87.5(5) . .
O8 W3 O29 161.9(5) . .
O26 W3 O39 96.3(5) . .
O15 W3 O39 162.4(5) . .
O8 W3 O39 88.6(5) . .
O29 W3 O39 88.1(5) . .
O26 W3 O36 170.9(5) . .
O15 W3 O36 86.6(4) . .
O8 W3 O36 76.1(4) . .
O29 W3 O36 85.8(4) . .
O39 W3 O36 76.1(4) . .
O37 W4 O21 102.1(5) . .
O37 W4 O38 99.1(6) . .
O21 W4 O38 158.8(4) . .
O37 W4 O23 100.8(5) . .
O21 W4 O23 87.5(5) . .
O38 W4 O23 89.6(5) . .
O37 W4 O34 99.6(6) . .
O21 W4 O34 88.9(5) . .
O38 W4 O34 86.5(5) . .
O23 W4 O34 159.6(4) . .
O37 W4 O20 170.1(5) . .
O21 W4 O20 85.0(4) . .
O38 W4 O20 73.8(4) . .
O23 W4 O20 86.3(4) . .
O34 W4 O20 73.4(4) . .
O40 W5 O5 96.7(7) . .
O40 W5 O15 99.7(6) . .
O5 W5 O15 88.9(5) . .
O40 W5 O19 102.5(7) . .
O5 W5 O19 160.8(5) . .
O15 W5 O19 86.7(4) . .
O40 W5 O13 100.4(6) . .
O5 W5 O13 89.2(5) . .
O15 W5 O13 159.9(5) . .
O19 W5 O13 88.5(5) . .
O40 W5 O22 172.1(6) . .
O5 W5 O22 77.0(5) . .
O15 W5 O22 85.1(4) . .
O19 W5 O22 84.0(4) . .
O13 W5 O22 74.9(4) . .
O17 W6 O11 101.4(6) . .
O17 W6 O34 97.5(5) . .
O11 W6 O34 91.6(5) . .
O17 W6 O2 95.2(6) . .
O11 W6 O2 163.0(5) . .
O34 W6 O2 89.8(5) . .
O17 W6 O16 99.8(5) . .
O11 W6 O16 86.8(5) . .
O34 W6 O16 162.6(5) . .
O2 W6 O16 86.8(5) . .
O17 W6 O20 169.3(5) . .
O11 W6 O20 87.9(4) . .
O34 W6 O20 76.8(4) . .
O2 W6 O20 75.9(4) . .
O16 W6 O20 85.8(4) . .
O32 W7 O19 100.8(5) . .
O32 W7 O12 98.2(5) . .
O19 W7 O12 91.2(5) . .
O32 W7 O29 99.8(5) . .
O19 W7 O29 87.4(5) . .
O12 W7 O29 161.8(5) . .
O32 W7 O9 96.4(5) . .
O19 W7 O9 162.8(5) . .
O12 W7 O9 87.3(5) . .
O29 W7 O9 88.6(5) . .
O32 W7 O3 170.0(5) . .
O19 W7 O3 87.5(4) . .
O12 W7 O3 75.8(4) . .
O29 W7 O3 86.0(4) . .
O9 W7 O3 75.5(4) . .
O33 W8 O14 100.5(5) . .
O33 W8 O38 98.5(5) . .
O14 W8 O38 161.0(5) . .
O33 W8 O31 99.9(6) . .
O14 W8 O31 87.7(5) . .
O38 W8 O31 89.9(5) . .
O33 W8 O2 98.8(6) . .
O14 W8 O2 87.8(5) . .
O38 W8 O2 88.4(5) . .
O31 W8 O2 161.2(5) . .
O33 W8 O20 171.0(5) . .
O14 W8 O20 85.5(4) . .
O38 W8 O20 75.5(4) . .
O31 W8 O20 86.9(4) . .
O2 W8 O20 74.5(4) . .
O24 W9 O28 103.1(5) . .
O24 W9 O23 100.1(5) . .
O28 W9 O23 88.2(4) . .
O24 W9 O12 99.6(5) . .
O28 W9 O12 89.7(5) . .
O23 W9 O12 160.1(4) . .
O24 W9 O4 96.9(5) . .
O28 W9 O4 160.0(4) . .
O23 W9 O4 88.4(5) . .
O12 W9 O4 86.9(5) . .
O24 W9 O3 169.6(5) . .
O28 W9 O3 85.9(4) . .
O23 W9 O3 85.2(4) . .
O12 W9 O3 74.9(4) . .
O4 W9 O3 74.1(4) . .
O18 W10 O6 100.7(5) . .
O18 W10 O5 97.8(6) . .
O6 W10 O5 89.5(5) . .
O18 W10 O30 100.4(5) . .
O6 W10 O30 158.9(5) . .
O5 W10 O30 88.6(5) . .
O18 W10 O11 101.8(6) . .
O6 W10 O11 85.6(5) . .
O5 W10 O11 160.3(5) . .
O30 W10 O11 89.1(5) . .
O18 W10 O22 171.3(5) . .
O6 W10 O22 84.8(4) . .
O5 W10 O22 75.3(4) . .
O30 W10 O22 74.4(4) . .
O11 W10 O22 85.2(4) . .
O25 W11 O7 99.9(5) . .
O25 W11 O31 100.2(5) . .
O7 W11 O31 87.6(4) . .
O25 W11 O9 95.2(5) . .
O7 W11 O9 90.6(5) . .
O31 W11 O9 164.5(5) . .
O25 W11 O4 97.8(5) . .
O7 W11 O4 162.3(4) . .
O31 W11 O4 88.7(5) . .
O9 W11 O4 88.5(5) . .
O25 W11 O3 171.3(5) . .
O7 W11 O3 85.7(4) . .
O31 W11 O3 86.6(4) . .
O9 W11 O3 77.9(4) . .
O4 W11 O3 76.8(4) . .
O27 W12 O21 101.5(5) . .
O27 W12 O30 96.5(5) . .
O21 W12 O30 90.3(5) . .
O27 W12 O28 101.9(5) . .
O21 W12 O28 86.2(5) . .
O30 W12 O28 161.6(4) . .
O27 W12 O13 96.7(5) . .
O21 W12 O13 161.8(4) . .
O30 W12 O13 88.2(5) . .
O28 W12 O13 89.5(5) . .
O27 W12 O22 169.3(5) . .
O21 W12 O22 86.7(4) . .
O30 W12 O22 76.5(4) . .
O28 W12 O22 85.3(4) . .
O13 W12 O22 75.3(4) . .
N3 Cu1 N1 173.0(6) . .
N3 Cu1 N7 97.6(6) . .
N1 Cu1 N7 81.3(6) . .
N3 Cu1 N5 91.3(6) . .
N1 Cu1 N5 93.4(6) . .
N7 Cu1 N5 146.4(5) . .
N3 Cu1 O25 90.7(6) . .
N1 Cu1 O25 83.3(5) . .
N7 Cu1 O25 111.7(5) . .
N5 Cu1 O25 100.4(5) . .
W2 O1 W1 120.5(5) . .
W6 O2 W8 118.6(6) . .
B1 O3 W11 127.8(13) . .
B1 O3 W7 124.4(13) . .
W11 O3 W7 89.7(4) . .
B1 O3 W9 124.7(11) . .
W11 O3 W9 90.2(4) . .
W7 O3 W9 88.4(4) . .
N10 Cu2 N2 101.4(7) . .
N10 Cu2 N11 82.5(6) . .
N2 Cu2 N11 166.5(7) . .
N10 Cu2 N9 141.7(6) . .
N2 Cu2 N9 81.5(8) . .
N11 Cu2 N9 103.5(7) . .
N10 Cu2 O35 117.0(5) . .
N2 Cu2 O35 85.4(6) . .
N11 Cu2 O35 81.3(5) . .
N9 Cu2 O35 101.3(5) . .
W11 O4 W9 118.8(5) . .
W5 O5 W10 120.2(6) . .
W1 O6 W10 149.2(7) . .
W11 O7 W2 149.9(6) . .
W3 O8 W1 119.6(5) . .
W11 O9 W7 116.8(5) . .
W6 O11 W10 148.5(6) . .
W7 O12 W9 120.8(5) . .
W5 O13 W12 120.2(5) . .
W8 O14 W2 147.9(6) . .
W3 O15 W5 148.5(7) . .
W1 O16 W6 146.0(7) . .
W7 O19 W5 148.9(6) . .
B1 O20 W6 126.7(13) . .
B1 O20 W8 126.5(13) . .
W6 O20 W8 90.7(4) . .
B1 O20 W4 123.8(12) . .
W6 O20 W4 88.9(3) . .
W8 O20 W4 88.5(3) . .
W12 O21 W4 148.8(7) . .
B1 O22 W12 126.3(12) . .
B1 O22 W5 128.6(13) . .
W12 O22 W5 89.3(3) . .
B1 O22 W10 124.4(13) . .
W12 O22 W10 88.3(3) . .
W5 O22 W10 87.4(4) . .
W9 O23 W4 147.1(6) . .
W11 O25 Cu1 146.6(6) . .
W9 O28 W12 148.7(6) . .
W3 O29 W7 146.3(6) . .
W12 O30 W10 120.8(6) . .
W11 O31 W8 145.8(6) . .
W6 O34 W4 120.8(6) . .
W1 O35 Cu2 132.1(7) . .
B1 O36 W3 126.6(14) . .
B1 O36 W2 126.9(13) . .
W3 O36 W2 89.4(3) . .
B1 O36 W1 123.8(13) . .
W3 O36 W1 89.3(3) . .
W2 O36 W1 89.2(3) . .
W4 O38 W8 122.2(6) . .
C8 C1 N7 120.7(17) . .
C8 C1 C14 126.2(18) . .
N7 C1 C14 113.1(15) . .
C15 N1 C14 121.1(18) . .
C15 N1 Cu1 123.5(13) . .
C14 N1 Cu1 114.6(13) . .
N7 C2 C10 121.6(18) . .
N7 C2 H2 119.2 . .
C10 C2 H2 119.2 . .
N10 C3 C36 125.2(19) . .
N10 C3 C4 114.1(16) . .
C36 C3 C4 120.6(18) . .
N11 C4 C19 121.5(19) . .
N11 C4 C3 113.2(15) . .
C19 C4 C3 125(2) . .
C32 N2 C5 121.2(19) . .
C32 N2 Cu2 124.2(18) . .
C5 N2 Cu2 114.1(15) . .
N2 C5 C29 118(2) . .
N2 C5 C17 115.2(18) . .
C29 C5 C17 127(2) . .
C7 C6 C9 119(2) . .
C7 C6 H6 120.4 . .
C9 C6 H6 120.4 . .
C6 C7 C14 119(2) . .
C6 C7 H7 120.5 . .
C14 C7 H7 120.5 . .
C35 C8 C1 121(2) . .
C35 C8 H8 119.5 . .
C1 C8 H8 119.5 . .
C15 C9 C6 120(2) . .
C15 C9 H9 120.1 . .
C6 C9 H9 120.1 . .
C2 C10 C35 118.7(18) . .
C2 C10 H10 120.6 . .
C35 C10 H10 120.6 . .
C12 N3 C11 103.1(15) . .
C12 N3 Cu1 129.9(13) . .
C11 N3 Cu1 126.0(12) . .
N4 C11 N3 114.2(16) . .
N4 C11 H11 122.9 . .
N3 C11 H11 122.9 . .
N3 C12 N8 110.9(16) . .
N3 C12 H12 124.6 . .
N8 C12 H12 124.6 . .
C11 N4 N8 103.1(14) . .
N8 C13 C26 112.3(14) . .
N8 C13 H13A 109.2 . .
C26 C13 H13A 109.2 . .
N8 C13 H13B 109.2 . .
C26 C13 H13B 109.2 . .
H13A C13 H13B 107.9 . .
N1 C14 C7 120.2(18) . .
N1 C14 C1 115.6(18) . .
C7 C14 C1 124.1(18) . .
N1 C15 C9 121(2) . .
N1 C15 H15 119.6 . .
C9 C15 H15 119.6 . .
N10 C16 C20 121.9(18) . .
N10 C16 H16 119.1 . .
C20 C16 H16 119.1 . .
N9 C17 C31 125(2) . .
N9 C17 C5 113.7(19) . .
C31 C17 C5 121(2) . .
N11 C18 C33 118(2) . .
N11 C18 H18 121.1 . .
C33 C18 H18 121.1 . .
C23 C19 C4 117(2) . .
C23 C19 H19 121.3 . .
C4 C19 H19 121.3 . .
C27 C20 C16 119.7(19) . .
C27 C20 H20 120.2 . .
C16 C20 H20 120.2 . .
C21 N5 C22 102.9(14) . .
C21 N5 Cu1 124.7(12) . .
C22 N5 Cu1 132.2(11) . .
C21 N6 N12 111.0(13) . .
C21 N6 C24 127.5(15) . .
N12 N6 C24 121.0(15) . .
N6 C21 N5 108.7(15) . .
N6 C21 H21 125.6 . .
N5 C21 H21 125.6 . .
N12 C22 N5 113.5(17) . .
N12 C22 H22 123.3 . .
N5 C22 H22 123.3 . .
C19 C23 C33 121(2) . .
C19 C23 H23 119.3 . .
C33 C23 H23 119.3 . .
N6 C24 C25 110.2(14) . .
N6 C24 H24A 109.6 . .
C25 C24 H24A 109.6 . .
N6 C24 H24B 109.6 . .
C25 C24 H24B 109.6 . .
H24A C24 H24B 108.1 . .
C24 C25 C26 116.0(16) . 4_554
C24 C25 H25A 108.3 . .
C26 C25 H25A 108.3 4_554 .
C24 C25 H25B 108.3 . .
C26 C25 H25B 108.3 4_554 .
H25A C25 H25B 107.4 . .
C13 C26 C25 117.2(16) . 4
C13 C26 H26A 108.0 . .
C25 C26 H26A 108.0 4 .
C13 C26 H26B 108.0 . .
C25 C26 H26B 108.0 4 .
H26A C26 H26B 107.2 . .
C20 C27 C36 119(2) . .
C20 C27 H27 120.3 . .
C36 C27 H27 120.3 . .
C38 C28 N9 121(2) . .
C38 C28 H28 119.6 . .
N9 C28 H28 119.6 . .
C34 C29 C5 120(3) . .
C34 C29 H29 119.9 . .
C5 C29 H29 119.9 . .
C32 C30 C34 116(3) . .
C32 C30 H30 121.8 . .
C34 C30 H30 121.8 . .
C37 C31 C17 113(3) . .
C37 C31 H31 123.7 . .
C17 C31 H31 123.7 . .
N2 C32 C30 123(3) . .
N2 C32 H32 118.5 . .
C30 C32 H32 118.5 . .
C18 C33 C23 120(2) . .
C18 C33 H33 119.9 . .
C23 C33 H33 119.9 . .
C29 C34 C30 121(2) . .
C29 C34 H34 119.6 . .
C30 C34 H34 119.6 . .
C2 N7 C1 119.5(16) . .
C2 N7 Cu1 125.5(13) . .
C1 N7 Cu1 113.8(11) . .
C22 N12 N6 103.9(15) . .
C12 N8 N4 108.7(14) . .
C12 N8 C13 131.0(16) . .
N4 N8 C13 120.3(14) . .
C8 C35 C10 118.4(19) . .
C8 C35 H35 120.8 . .
C10 C35 H35 120.8 . .
C17 N9 C28 118.4(19) . .
C17 N9 Cu2 115.0(15) . .
C28 N9 Cu2 126.6(14) . .
W2 O39 W3 117.5(5) . .
C3 N10 C16 115.4(16) . .
C3 N10 Cu2 115.2(11) . .
C16 N10 Cu2 128.2(13) . .
C18 N11 C4 121.5(16) . .
C18 N11 Cu2 123.5(14) . .
C4 N11 Cu2 114.6(12) . .
C27 C36 C3 118(2) . .
C27 C36 H36 120.9 . .
C3 C36 H36 120.9 . .
C31 C37 C38 125(3) . .
C31 C37 H37 117.5 . .
C38 C37 H37 117.5 . .
C28 C38 C37 117(3) . .
C28 C38 H38 121.3 . .
C37 C38 H38 121.3 . .
O22 B1 O20 112.0(19) . .
O22 B1 O36 110(2) . .
O20 B1 O36 109.0(19) . .
O22 B1 O3 109(2) . .
O20 B1 O3 109(2) . .
O36 B1 O3 107.5(18) . .

loop_
_geom_bond_atom_site_label_1
_geom_bond_atom_site_label_2
_geom_bond_distance
_geom_bond_site_symmetry_2
W1 O35 1.717(11) .
W1 O16 1.849(12) .
W1 O6 1.869(11) .
W1 O8 1.935(11) .
W1 O1 1.938(11) .
W1 O36 2.368(11) .
W2 O10 1.720(11) .
W2 O1 1.875(12) .
W2 O7 1.901(10) .
W2 O39 1.911(11) .
W2 O14 1.917(11) .
W2 O36 2.347(10) .
W3 O26 1.710(12) .
W3 O15 1.882(10) .
W3 O8 1.897(11) .
W3 O29 1.917(11) .
W3 O39 1.951(12) .
W3 O36 2.346(10) .
W4 O37 1.712(11) .
W4 O21 1.902(12) .
W4 O38 1.905(11) .
W4 O23 1.910(12) .
W4 O34 1.915(12) .
W4 O20 2.426(9) .
W5 O40 1.674(16) .
W5 O5 1.886(12) .
W5 O15 1.911(10) .
W5 O19 1.918(11) .
W5 O13 1.918(9) .
W5 O22 2.377(10) .
W6 O17 1.710(12) .
W6 O11 1.856(12) .
W6 O34 1.894(10) .
W6 O2 1.927(12) .
W6 O16 1.960(11) .
W6 O20 2.301(11) .
W7 O32 1.728(12) .
W7 O19 1.865(11) .
W7 O12 1.903(10) .
W7 O29 1.921(10) .
W7 O9 1.942(12) .
W7 O3 2.376(11) .
W8 O33 1.717(12) .
W8 O14 1.906(10) .
W8 O38 1.909(10) .
W8 O31 1.915(12) .
W8 O2 1.927(12) .
W8 O20 2.356(10) .
W9 O24 1.719(10) .
W9 O28 1.866(12) .
W9 O23 1.888(12) .
W9 O12 1.926(10) .
W9 O4 1.933(11) .
W9 O3 2.398(9) .
W10 O18 1.678(12) .
W10 O6 1.913(10) .
W10 O5 1.931(12) .
W10 O30 1.932(10) .
W10 O11 1.934(13) .
W10 O22 2.413(11) .
W11 O25 1.730(12) .
W11 O7 1.887(10) .
W11 O31 1.894(12) .
W11 O9 1.922(12) .
W11 O4 1.929(10) .
W11 O3 2.292(11) .
W12 O27 1.719(10) .
W12 O21 1.885(11) .
W12 O30 1.891(12) .
W12 O28 1.915(12) .
W12 O13 1.920(12) .
W12 O22 2.359(9) .
Cu1 N3 1.971(15) .
Cu1 N1 1.990(16) .
Cu1 N7 1.996(14) .
Cu1 N5 2.000(13) .
Cu1 O25 2.300(11) .
O3 B1 1.55(3) .
Cu2 N10 1.959(16) .
Cu2 N2 1.966(16) .
Cu2 N11 1.969(14) .
Cu2 N9 2.001(18) .
Cu2 O35 2.393(11) .
O20 B1 1.51(3) .
O22 B1 1.50(3) .
O36 B1 1.55(3) .
C1 C8 1.37(3) .
C1 N7 1.37(2) .
C1 C14 1.46(3) .
N1 C15 1.32(2) .
N1 C14 1.33(2) .
C2 N7 1.35(2) .
C2 C10 1.36(3) .
C2 H2 0.9300 .
C3 N10 1.35(2) .
C3 C36 1.38(3) .
C3 C4 1.50(3) .
C4 N11 1.37(3) .
C4 C19 1.38(3) .
N2 C32 1.31(3) .
N2 C5 1.37(3) .
C5 C29 1.39(3) .
C5 C17 1.47(3) .
C6 C7 1.34(3) .
C6 C9 1.39(3) .
C6 H6 0.9300 .
C7 C14 1.42(3) .
C7 H7 0.9300 .
C8 C35 1.35(3) .
C8 H8 0.9300 .
C9 C15 1.37(3) .
C9 H9 0.9300 .
C10 C35 1.44(3) .
C10 H10 0.9300 .
N3 C12 1.31(2) .
N3 C11 1.37(2) .
C11 N4 1.30(2) .
C11 H11 0.9300 .
C12 N8 1.32(2) .
C12 H12 0.9300 .
N4 N8 1.382(19) .
C13 N8 1.44(2) .
C13 C26 1.47(3) .
C13 H13A 0.9700 .
C13 H13B 0.9700 .
C15 H15 0.9300 .
C16 N10 1.37(2) .
C16 C20 1.41(3) .
C16 H16 0.9300 .
C17 N9 1.33(3) .
C17 C31 1.45(3) .
C18 N11 1.36(3) .
C18 C33 1.39(3) .
C18 H18 0.9300 .
C19 C23 1.36(3) .
C19 H19 0.9300 .
C20 C27 1.36(3) .
C20 H20 0.9300 .
N5 C21 1.33(2) .
N5 C22 1.40(2) .
N6 C21 1.32(2) .
N6 N12 1.36(2) .
N6 C24 1.499(19) .
C21 H21 0.9300 .
C22 N12 1.26(2) .
C22 H22 0.9300 .
C23 C33 1.39(4) .
C23 H23 0.9300 .
C24 C25 1.52(3) .
C24 H24A 0.9700 .
C24 H24B 0.9700 .
C25 C26 1.54(2) 4_554
C25 H25A 0.9700 .
C25 H25B 0.9700 .
C26 C25 1.53(2) 4
C26 H26A 0.9700 .
C26 H26B 0.9700 .
C27 C36 1.37(3) .
C27 H27 0.9300 .
C28 C38 1.35(3) .
C28 N9 1.38(2) .
C28 H28 0.9300 .
C29 C34 1.34(4) .
C29 H29 0.9300 .
C30 C32 1.36(3) .
C30 C34 1.42(5) .
C30 H30 0.9300 .
C31 C37 1.31(4) .
C31 H31 0.9300 .
C32 H32 0.9300 .
C33 H33 0.9300 .
C34 H34 0.9300 .
C35 H35 0.9300 .
C36 H36 0.9300 .
C37 C38 1.45(4) .
C37 H37 0.9300 .
C38 H38 0.9300 .
